data_2221350
loop_
_publ_author_name
'Gowda, B. Thimme'
'Foro, Sabine'
'Nirmala, P. G.'
'Terao, Hiromitsu'
'Fuess, Hartmut'

_publ_section_title
;
 <i>N</i>-(3,4-Dimethylphenyl)-4-methylbenzenesulfonamide
;
_journal_coeditor_code FL2240
_journal_issue 4
_journal_name_full 'Acta Crystallographica Section E'
_journal_page_first o877
_journal_paper_doi 10.1107/S1600536809010459
_journal_volume 65
_journal_year 2009
_chemical_formula_iupac 'C15 H17 N O2 S'
_chemical_formula_moiety 'C15 H17 N O2 S'
_chemical_formula_sum 'C15 H17 N O2 S'
_chemical_formula_weight 275.36
_chemical_name_systematic
;
<i>N</i>-(3,4-Dimethylphenyl)-4-methylbenzenesulfonamide
;
_space_group_IT_number 14
_symmetry_cell_setting monoclinic
_symmetry_space_group_name_Hall '-P 2ybc'
_symmetry_space_group_name_H-M 'P 1 21/c 1'
_atom_sites_solution_hydrogens geom
_atom_sites_solution_primary direct
_atom_sites_solution_secondary difmap
_audit_creation_method SHELXL-97
_cell_angle_alpha 90.00
_cell_angle_beta 102.558(7)
_cell_angle_gamma 90.00
_cell_formula_units_Z 4
_cell_length_a 9.2528(7)
_cell_length_b 15.3290(10)
_cell_length_c 10.4469(7)
_cell_measurement_reflns_used 5065
_cell_measurement_temperature 299(2)
_cell_measurement_theta_max 27.25
_cell_measurement_theta_min 2.25
_cell_volume 1446.30(18)
_computing_cell_refinement
;
CrysAlis RED (Oxford Diffraction, 2007)
;
_computing_data_collection
;
CrysAlis CCD (Oxford Diffraction, 2004)
;
_computing_data_reduction
;
CrysAlis RED (Oxford Diffraction, 2007)
;
_computing_molecular_graphics 'PLATON (Spek, 2009)'
_computing_publication_material 'SHELXL97 (Sheldrick, 2008)'
_computing_structure_refinement 'SHELXL97 (Sheldrick, 2008)'
_computing_structure_solution 'SHELXS97 (Sheldrick, 2008)'
_diffrn_ambient_temperature 299(2)
_diffrn_measured_fraction_theta_full 0.982
_diffrn_measured_fraction_theta_max 0.982
_diffrn_measurement_device_type
;
Oxford Diffraction Xcalibur with Sapphire CCD detector
;
_diffrn_measurement_method
;
Rotation method data acquisition using \w and \f
;
_diffrn_radiation_monochromator graphite
_diffrn_radiation_source 'fine-focus sealed tube'
_diffrn_radiation_type MoK\a
_diffrn_radiation_wavelength 0.71073
_diffrn_reflns_av_R_equivalents 0.0142
_diffrn_reflns_av_sigmaI/netI 0.0128
_diffrn_reflns_limit_h_max 11
_diffrn_reflns_limit_h_min -11
_diffrn_reflns_limit_k_max 19
_diffrn_reflns_limit_k_min -19
_diffrn_reflns_limit_l_max 12
_diffrn_reflns_limit_l_min -13
_diffrn_reflns_number 10438
_diffrn_reflns_theta_full 26.36
_diffrn_reflns_theta_max 26.36
_diffrn_reflns_theta_min 2.26
_diffrn_standards_decay_% 0
_exptl_absorpt_coefficient_mu 0.221
_exptl_absorpt_correction_T_max 0.9286
_exptl_absorpt_correction_T_min 0.9070
_exptl_absorpt_correction_type multi-scan
_exptl_absorpt_process_details '(CrysAlis RED; Oxford Diffraction, 2007)'
_exptl_crystal_colour colourless
_exptl_crystal_density_diffrn 1.265
_exptl_crystal_density_method 'not measured'
_exptl_crystal_description prism
_exptl_crystal_F_000 584
_exptl_crystal_size_max 0.45
_exptl_crystal_size_mid 0.40
_exptl_crystal_size_min 0.34
_refine_diff_density_max 0.485
_refine_diff_density_min -0.484
_refine_ls_extinction_method none
_refine_ls_goodness_of_fit_ref 1.058
_refine_ls_hydrogen_treatment constr
_refine_ls_matrix_type full
_refine_ls_number_parameters 175
_refine_ls_number_reflns 2902
_refine_ls_number_restraints 0
_refine_ls_restrained_S_all 1.058
_refine_ls_R_factor_all 0.0522
_refine_ls_R_factor_gt 0.0418
_refine_ls_shift/su_max 0.014
_refine_ls_shift/su_mean 0.000
_refine_ls_structure_factor_coef Fsqd
_refine_ls_weighting_details 'calc w=1/[\s^2^(Fo^2^)+(0.0676P)^2^+0.5487P] where P=(Fo^2^+2Fc^2^)/3'
_refine_ls_weighting_scheme calc
_refine_ls_wR_factor_gt 0.1191
_refine_ls_wR_factor_ref 0.1265
_reflns_number_gt 2360
_reflns_number_total 2902
_reflns_threshold_expression I>2\s(I)
_cod_data_source_file fl2240.cif
_cod_data_source_block I
_cod_original_cell_volume 1446.30(17)
_cod_original_sg_symbol_H-M 'P 21/c'
_cod_database_code 2221350
_cod_database_fobs_code 2221350

loop_
_symmetry_equiv_pos_as_xyz
'x, y, z'
'-x, y+1/2, -z+1/2'
'-x, -y, -z'
'x, -y-1/2, z-1/2'

loop_
_atom_site_type_symbol
_atom_site_label
_atom_site_fract_x
_atom_site_fract_y
_atom_site_fract_z
_atom_site_U_iso_or_equiv
_atom_site_adp_type
_atom_site_calc_flag
_atom_site_refinement_flags
_atom_site_occupancy
_atom_site_disorder_assembly
_atom_site_disorder_group
C C1 0.0832(2) 0.11183(12) 0.41984(18) 0.0420(4) Uani d . 1 . .
C C2 0.2056(3) 0.08904(16) 0.5149(2) 0.0618(6) Uani d . 1 . .
H H2 0.2382 0.1249 0.5872 0.074 Uiso calc R 1 . .
C C3 0.2793(3) 0.01242(17) 0.5015(2) 0.0676(7) Uani d . 1 . .
H H3 0.3623 -0.0027 0.5653 0.081 Uiso calc R 1 . .
C C4 0.2330(3) -0.04188(14) 0.3963(2) 0.0539(5) Uani d . 1 . .
C C5 0.1119(3) -0.01764(17) 0.3024(3) 0.0703(7) Uani d . 1 . .
H H5 0.0800 -0.0534 0.2299 0.084 Uiso calc R 1 . .
C C6 0.0366(3) 0.05845(16) 0.3129(2) 0.0640(6) Uani d . 1 . .
H H6 -0.0454 0.0737 0.2481 0.077 Uiso calc R 1 . .
C C7 0.2234(2) 0.30486(12) 0.40062(17) 0.0395(4) Uani d . 1 . .
C C8 0.2693(2) 0.35604(12) 0.51153(18) 0.0457(5) Uani d . 1 . .
H H8 0.1995 0.3769 0.5560 0.055 Uiso calc R 1 . .
C C9 0.4176(2) 0.37672(12) 0.55727(19) 0.0485(5) Uani d . 1 . .
C C10 0.5221(2) 0.34840(13) 0.4878(2) 0.0489(5) Uani d . 1 . .
C C11 0.4742(2) 0.29740(14) 0.3767(2) 0.0522(5) Uani d . 1 . .
H H11 0.5430 0.2777 0.3304 0.063 Uiso calc R 1 . .
C C12 0.3270(2) 0.27524(13) 0.33332(19) 0.0468(5) Uani d . 1 . .
H H12 0.2976 0.2406 0.2592 0.056 Uiso calc R 1 . .
C C13 0.3163(3) -0.12473(17) 0.3828(3) 0.0770(8) Uani d . 1 . .
H H13A 0.3446 -0.1526 0.4668 0.092 Uiso calc R 1 . .
H H13B 0.4033 -0.1111 0.3507 0.092 Uiso calc R 1 . .
H H13C 0.2540 -0.1632 0.3223 0.092 Uiso calc R 1 . .
C C14 0.4651(3) 0.42967(18) 0.6811(2) 0.0709(7) Uani d . 1 . .
H H14A 0.3803 0.4426 0.7167 0.085 Uiso calc R 1 . .
H H14B 0.5098 0.4831 0.6614 0.085 Uiso calc R 1 . .
H H14C 0.5355 0.3969 0.7440 0.085 Uiso calc R 1 . .
C C15 0.6836(3) 0.37166(18) 0.5317(3) 0.0703(7) Uani d . 1 . .
H H15A 0.7240 0.3435 0.6138 0.084 Uiso calc R 1 . .
H H15B 0.6935 0.4337 0.5422 0.084 Uiso calc R 1 . .
H H15C 0.7361 0.3525 0.4670 0.084 Uiso calc R 1 . .
N N1 0.06920(18) 0.28438(10) 0.35435(15) 0.0435(4) Uani d . 1 . .
H H1N 0.0181 0.3106 0.2867 0.052 Uiso calc R 1 . .
O O1 -0.15757(16) 0.20372(11) 0.35826(15) 0.0568(4) Uani d . 1 . .
O O2 0.02022(16) 0.23588(11) 0.56602(12) 0.0528(4) Uani d . 1 . .
S S1 -0.00854(5) 0.21086(3) 0.43102(4) 0.04195(17) Uani d . 1 . .

loop_
_atom_site_aniso_label
_atom_site_aniso_U_11
_atom_site_aniso_U_22
_atom_site_aniso_U_33
_atom_site_aniso_U_12
_atom_site_aniso_U_13
_atom_site_aniso_U_23
C1 0.0434(10) 0.0444(10) 0.0383(9) -0.0001(8) 0.0092(8) 0.0027(8)
C2 0.0734(15) 0.0639(14) 0.0413(11) 0.0187(12) -0.0029(10) -0.0019(10)
C3 0.0755(16) 0.0693(15) 0.0529(13) 0.0232(13) 0.0030(12) 0.0091(11)
C4 0.0597(13) 0.0427(10) 0.0653(13) 0.0000(9) 0.0264(11) 0.0074(10)
C5 0.0685(15) 0.0616(14) 0.0763(17) -0.0044(12) 0.0057(13) -0.0236(12)
C6 0.0542(13) 0.0652(14) 0.0641(14) 0.0050(11) -0.0057(11) -0.0163(11)
C7 0.0498(11) 0.0377(9) 0.0295(8) 0.0055(8) 0.0058(7) 0.0037(7)
C8 0.0596(12) 0.0420(10) 0.0360(9) 0.0058(9) 0.0114(8) -0.0013(8)
C9 0.0655(13) 0.0388(10) 0.0375(10) -0.0009(9) 0.0030(9) 0.0002(8)
C10 0.0520(11) 0.0421(10) 0.0486(11) 0.0011(9) 0.0022(9) 0.0074(9)
C11 0.0552(12) 0.0548(12) 0.0492(12) 0.0074(10) 0.0167(10) 0.0008(9)
C12 0.0583(12) 0.0490(11) 0.0326(9) 0.0028(9) 0.0085(8) -0.0041(8)
C13 0.0853(18) 0.0517(13) 0.101(2) 0.0086(13) 0.0348(16) 0.0037(13)
C14 0.0883(18) 0.0665(15) 0.0534(13) -0.0132(13) 0.0054(12) -0.0177(11)
C15 0.0580(14) 0.0666(15) 0.0796(17) -0.0008(12) 0.0001(12) 0.0024(13)
N1 0.0493(9) 0.0485(9) 0.0294(7) 0.0078(7) 0.0015(7) 0.0064(6)
O1 0.0413(8) 0.0772(11) 0.0495(8) 0.0071(7) 0.0042(6) -0.0027(7)
O2 0.0600(9) 0.0693(9) 0.0299(7) 0.0067(7) 0.0118(6) -0.0016(6)
S1 0.0414(3) 0.0537(3) 0.0298(3) 0.0059(2) 0.00563(18) -0.00009(18)

loop_
_atom_type_symbol
_atom_type_description
_atom_type_scat_dispersion_real
_atom_type_scat_dispersion_imag
_atom_type_scat_source
C C 0.0033 0.0016 'International Tables Vol C Tables 4.2.6.8 and 6.1.1.4'
H H 0.0000 0.0000 'International Tables Vol C Tables 4.2.6.8 and 6.1.1.4'
N N 0.0061 0.0033 'International Tables Vol C Tables 4.2.6.8 and 6.1.1.4'
O O 0.0106 0.0060 'International Tables Vol C Tables 4.2.6.8 and 6.1.1.4'
S S 0.1246 0.1234 'International Tables Vol C Tables 4.2.6.8 and 6.1.1.4'

loop_
_geom_angle_atom_site_label_1
_geom_angle_atom_site_label_2
_geom_angle_atom_site_label_3
_geom_angle_site_symmetry_1
_geom_angle_site_symmetry_3
_geom_angle
_geom_angle_publ_flag
C6 C1 C2 . . 119.82(19) ?
C6 C1 S1 . . 119.82(16) ?
C2 C1 S1 . . 120.30(15) ?
C1 C2 C3 . . 119.3(2) ?
C1 C2 H2 . . 120.4 ?
C3 C2 H2 . . 120.4 ?
C4 C3 C2 . . 121.5(2) ?
C4 C3 H3 . . 119.3 ?
C2 C3 H3 . . 119.3 ?
C5 C4 C3 . . 118.3(2) ?
C5 C4 C13 . . 121.1(2) ?
C3 C4 C13 . . 120.6(2) ?
C4 C5 C6 . . 121.5(2) ?
C4 C5 H5 . . 119.3 ?
C6 C5 H5 . . 119.3 ?
C5 C6 C1 . . 119.6(2) ?
C5 C6 H6 . . 120.2 ?
C1 C6 H6 . . 120.2 ?
C12 C7 C8 . . 119.37(19) ?
C12 C7 N1 . . 120.27(17) ?
C8 C7 N1 . . 120.34(17) ?
C7 C8 C9 . . 121.13(19) ?
C7 C8 H8 . . 119.4 ?
C9 C8 H8 . . 119.4 ?
C8 C9 C10 . . 119.58(18) ?
C8 C9 C14 . . 120.0(2) ?
C10 C9 C14 . . 120.4(2) ?
C11 C10 C9 . . 118.52(19) ?
C11 C10 C15 . . 120.1(2) ?
C9 C10 C15 . . 121.3(2) ?
C12 C11 C10 . . 121.7(2) ?
C12 C11 H11 . . 119.2 ?
C10 C11 H11 . . 119.2 ?
C11 C12 C7 . . 119.70(18) ?
C11 C12 H12 . . 120.1 ?
C7 C12 H12 . . 120.1 ?
C4 C13 H13A . . 109.5 ?
C4 C13 H13B . . 109.5 ?
H13A C13 H13B . . 109.5 ?
C4 C13 H13C . . 109.5 ?
H13A C13 H13C . . 109.5 ?
H13B C13 H13C . . 109.5 ?
C9 C14 H14A . . 109.5 ?
C9 C14 H14B . . 109.5 ?
H14A C14 H14B . . 109.5 ?
C9 C14 H14C . . 109.5 ?
H14A C14 H14C . . 109.5 ?
H14B C14 H14C . . 109.5 ?
C10 C15 H15A . . 109.5 ?
C10 C15 H15B . . 109.5 ?
H15A C15 H15B . . 109.5 ?
C10 C15 H15C . . 109.5 ?
H15A C15 H15C . . 109.5 ?
H15B C15 H15C . . 109.5 ?
C7 N1 S1 . . 119.68(12) ?
C7 N1 H1N . . 120.2 ?
S1 N1 H1N . . 120.2 ?
O1 S1 O2 . . 119.82(9) ?
O1 S1 N1 . . 105.59(9) ?
O2 S1 N1 . . 106.90(9) ?
O1 S1 C1 . . 108.88(9) ?
O2 S1 C1 . . 107.97(9) ?
N1 S1 C1 . . 107.01(9) ?

loop_
_geom_bond_atom_site_label_1
_geom_bond_atom_site_label_2
_geom_bond_site_symmetry_2
_geom_bond_distance
_geom_bond_publ_flag
C1 C6 . 1.376(3) ?
C1 C2 . 1.379(3) ?
C1 S1 . 1.7557(19) ?
C2 C3 . 1.380(3) ?
C2 H2 . 0.9300 ?
C3 C4 . 1.371(3) ?
C3 H3 . 0.9300 ?
C4 C5 . 1.370(3) ?
C4 C13 . 1.508(3) ?
C5 C6 . 1.375(3) ?
C5 H5 . 0.9300 ?
C6 H6 . 0.9300 ?
C7 C12 . 1.382(3) ?
C7 C8 . 1.387(3) ?
C7 N1 . 1.438(2) ?
C8 C9 . 1.388(3) ?
C8 H8 . 0.9300 ?
C9 C10 . 1.398(3) ?
C9 C14 . 1.509(3) ?
C10 C11 . 1.389(3) ?
C10 C15 . 1.507(3) ?
C11 C12 . 1.381(3) ?
C11 H11 . 0.9300 ?
C12 H12 . 0.9300 ?
C13 H13A . 0.9600 ?
C13 H13B . 0.9600 ?
C13 H13C . 0.9600 ?
C14 H14A . 0.9600 ?
C14 H14B . 0.9600 ?
C14 H14C . 0.9600 ?
C15 H15A . 0.9600 ?
C15 H15B . 0.9600 ?
C15 H15C . 0.9600 ?
N1 S1 . 1.6369(17) ?
N1 H1N . 0.8600 ?
O1 S1 . 1.4267(15) ?
O2 S1 . 1.4296(13) ?

loop_
_geom_hbond_atom_site_label_D
_geom_hbond_atom_site_label_H
_geom_hbond_atom_site_label_A
_geom_hbond_site_symmetry_A
_geom_hbond_distance_DH
_geom_hbond_distance_HA
_geom_hbond_distance_DA
_geom_hbond_angle_DHA
N1 H1N O2 4_565 0.86 2.42 2.963(2) 121.9

loop_
_geom_torsion_atom_site_label_1
_geom_torsion_atom_site_label_2
_geom_torsion_atom_site_label_3
_geom_torsion_atom_site_label_4
_geom_torsion_site_symmetry_1
_geom_torsion_site_symmetry_2
_geom_torsion_site_symmetry_3
_geom_torsion_site_symmetry_4
_geom_torsion
_geom_torsion_publ_flag
C6 C1 C2 C3 . . . . -0.4(4) ?
S1 C1 C2 C3 . . . . -177.58(19) ?
C1 C2 C3 C4 . . . . -0.4(4) ?
C2 C3 C4 C5 . . . . 1.0(4) ?
C2 C3 C4 C13 . . . . 179.2(2) ?
C3 C4 C5 C6 . . . . -0.8(4) ?
C13 C4 C5 C6 . . . . -179.0(2) ?
C4 C5 C6 C1 . . . . 0.0(4) ?
C2 C1 C6 C5 . . . . 0.6(4) ?
S1 C1 C6 C5 . . . . 177.8(2) ?
C12 C7 C8 C9 . . . . -1.1(3) ?
N1 C7 C8 C9 . . . . -179.75(16) ?
C7 C8 C9 C10 . . . . 2.5(3) ?
C7 C8 C9 C14 . . . . -177.67(19) ?
C8 C9 C10 C11 . . . . -2.3(3) ?
C14 C9 C10 C11 . . . . 177.9(2) ?
C8 C9 C10 C15 . . . . 178.14(19) ?
C14 C9 C10 C15 . . . . -1.7(3) ?
C9 C10 C11 C12 . . . . 0.7(3) ?
C15 C10 C11 C12 . . . . -179.7(2) ?
C10 C11 C12 C7 . . . . 0.6(3) ?
C8 C7 C12 C11 . . . . -0.4(3) ?
N1 C7 C12 C11 . . . . 178.19(17) ?
C12 C7 N1 S1 . . . . 105.46(18) ?
C8 C7 N1 S1 . . . . -75.9(2) ?
C7 N1 S1 O1 . . . . -177.68(14) ?
C7 N1 S1 O2 . . . . 53.68(16) ?
C7 N1 S1 C1 . . . . -61.80(15) ?
C6 C1 S1 O1 . . . . 26.4(2) ?
C2 C1 S1 O1 . . . . -156.35(18) ?
C6 C1 S1 O2 . . . . 157.99(18) ?
C2 C1 S1 O2 . . . . -24.8(2) ?
C6 C1 S1 N1 . . . . -87.25(19) ?
C2 C1 S1 N1 . . . . 89.97(19) ?

loop_
_cod_related_entry_id
_cod_related_entry_database
_cod_related_entry_code
1 ChemSpider 502343
